data_4344874
loop_
_publ_author_name
'Yang, Xiaolong'
'Xu, Xianbin'
'Dang, Jing-Shuang'
'Zhou, Guijiang'
'Ho, Cheuk-Lam'
'Wong, Wai-Yeung'

_publ_section_title
;
 From Mononuclear to Dinuclear Iridium(III) Complex: Effective Tuning of
 the Optoelectronic Characteristics for Organic Light-Emitting Diodes.
;
_journal_issue 4
_journal_name_full 'Inorganic chemistry'
_journal_page_first 1720
_journal_page_last 1727
_journal_paper_doi 10.1021/acs.inorgchem.5b02625
_journal_volume 55
_journal_year 2016
_chemical_formula_sum 'C60 H74 Ir2 N6 O7'
_chemical_formula_weight 1375.65
_chemical_name_systematic
; 
 ? 
;
_space_group_IT_number 15
_symmetry_cell_setting monoclinic
_symmetry_space_group_name_Hall '-C 2yc'
_symmetry_space_group_name_H-M 'C 1 2/c 1'
_atom_sites_solution_hydrogens geom
_atom_sites_solution_primary direct
_atom_sites_solution_secondary difmap
_audit_creation_method SHELXL-97
_cell_angle_alpha 90.00
_cell_angle_beta 116.883(11)
_cell_angle_gamma 90.00
_cell_formula_units_Z 8
_cell_length_a 30.262(3)
_cell_length_b 13.6023(12)
_cell_length_c 32.983(3)
_cell_measurement_reflns_used 5029
_cell_measurement_temperature 100(2)
_cell_measurement_theta_max 23.99
_cell_measurement_theta_min 2.38
_cell_volume 12110(2)
_computing_structure_refinement 'SHELXL-97 (Sheldrick, 1997)'
_computing_structure_solution 'SHELXS-97 (Sheldrick, 1990)'
_diffrn_ambient_temperature 100(2)
_diffrn_measured_fraction_theta_full 0.982
_diffrn_measured_fraction_theta_max 0.982
_diffrn_measurement_device_type 'CCD area detector'
_diffrn_measurement_method 'phi and omega scans'
_diffrn_radiation_monochromator graphite
_diffrn_radiation_source 'fine-focus sealed tube'
_diffrn_radiation_type MoK\a
_diffrn_radiation_wavelength 0.71073
_diffrn_reflns_av_R_equivalents 0.0899
_diffrn_reflns_av_sigmaI/netI 0.1285
_diffrn_reflns_limit_h_max 33
_diffrn_reflns_limit_h_min -35
_diffrn_reflns_limit_k_max 16
_diffrn_reflns_limit_k_min -11
_diffrn_reflns_limit_l_max 38
_diffrn_reflns_limit_l_min -38
_diffrn_reflns_number 31829
_diffrn_reflns_theta_full 24.89
_diffrn_reflns_theta_max 24.89
_diffrn_reflns_theta_min 1.38
_exptl_absorpt_coefficient_mu 4.445
_exptl_crystal_colour orange
_exptl_crystal_density_diffrn 1.509
_exptl_crystal_density_method 'not measured'
_exptl_crystal_description block
_exptl_crystal_F_000 5488
_exptl_crystal_size_max 0.09
_exptl_crystal_size_mid 0.08
_exptl_crystal_size_min 0.08
_refine_diff_density_max 2.391
_refine_diff_density_min -2.377
_refine_diff_density_rms 0.230
_refine_ls_extinction_method none
_refine_ls_goodness_of_fit_ref 1.058
_refine_ls_hydrogen_treatment mixed
_refine_ls_matrix_type full
_refine_ls_number_parameters 690
_refine_ls_number_reflns 10344
_refine_ls_number_restraints 23
_refine_ls_restrained_S_all 1.058
_refine_ls_R_factor_all 0.1253
_refine_ls_R_factor_gt 0.0588
_refine_ls_shift/su_max 0.011
_refine_ls_shift/su_mean 0.000
_refine_ls_structure_factor_coef Fsqd
_refine_ls_weighting_details 'calc w=1/[\s^2^(Fo^2^)+(0.0679P)^2^+157.7085P] where P=(Fo^2^+2Fc^2^)/3'
_refine_ls_weighting_scheme calc
_refine_ls_wR_factor_gt 0.1330
_refine_ls_wR_factor_ref 0.1597
_reflns_number_gt 6455
_reflns_number_total 10344
_reflns_threshold_expression >2sigma(I)
_cod_data_source_file ic5b02625_si_002.cif
_cod_data_source_block YXL-136-1
_cod_depositor_comments
;
The following automatic conversions were performed:

'_symmetry_cell_setting' value 'Monoclinic' changed to 'monoclinic'
according to
/usr/data/users/saulius/crontab/automatic-downloads/current/ACS/lib/dictionaries/cif_core.dic
dictionary named 'cif_core.dic' version 2.4.2 from 2011-04-26.

Automatic conversion script
Id: cif_fix_values 4268 2015-11-12 08:31:59Z antanas 
;
_cod_original_cell_volume 12109.5(19)
_cod_original_sg_symbol_H-M C2/c
_cod_database_code 4344874

loop_
_symmetry_equiv_pos_as_xyz
'x, y, z'
'-x, y, -z+1/2'
'x+1/2, y+1/2, z'
'-x+1/2, y+1/2, -z+1/2'
'-x, -y, -z'
'x, -y, z-1/2'
'-x+1/2, -y+1/2, -z'
'x+1/2, -y+1/2, z-1/2'

loop_
_atom_site_label
_atom_site_type_symbol
_atom_site_fract_x
_atom_site_fract_y
_atom_site_fract_z
_atom_site_U_iso_or_equiv
_atom_site_adp_type
_atom_site_occupancy
_atom_site_symmetry_multiplicity
_atom_site_calc_flag
_atom_site_refinement_flags
Ir1 Ir 0.27490(2) 0.51992(4) 0.165763(17) 0.02044(15) Uani 1 1 d .
Ir2 Ir 0.19502(2) 0.18610(4) 0.064221(17) 0.02041(16) Uani 1 1 d .
N1 N 0.2831(4) 0.5997(8) 0.2918(4) 0.027(3) Uani 1 1 d .
N2 N 0.2628(4) 0.5952(7) 0.2122(3) 0.018(2) Uani 1 1 d .
N3 N 0.2860(3) 0.4304(7) 0.1209(3) 0.016(2) Uani 1 1 d U
N4 N 0.2496(4) 0.2888(7) 0.0749(3) 0.017(2) Uani 1 1 d .
N5 N 0.1421(4) 0.0886(8) 0.0570(3) 0.023(3) Uani 1 1 d .
N6 N 0.0580(5) 0.0462(10) 0.0099(5) 0.058(4) Uani 1 1 d .
O1 O 0.3333(3) 0.6163(6) 0.1715(3) 0.027(2) Uani 1 1 d .
O2 O 0.2247(3) 0.6055(6) 0.1089(3) 0.027(2) Uani 1 1 d .
O3 O 0.2511(3) 0.1119(6) 0.1219(3) 0.024(2) Uani 1 1 d .
O4 O 0.2134(3) 0.0932(6) 0.0217(3) 0.024(2) Uani 1 1 d U
O5 O 0.4009(6) 0.5589(13) 0.0893(6) 0.101(5) Uani 1 1 d .
O6 O 0.0826(12) 0.7054(19) 0.0800(11) 0.204(14) Uani 1 1 d D
O7 O 0.5000 0.544(3) 0.2500 0.49(5) Uani 1 2 d S
O8 O 0.5000 0.891(7) 0.2500 0.48(5) Uani 1 2 d S
C1 C 0.3759(5) 0.7360(11) 0.1527(5) 0.043(4) Uani 1 1 d .
H1A H 0.3904 0.7599 0.1842 0.064 Uiso 1 1 calc R
H1B H 0.3685 0.7919 0.1320 0.064 Uiso 1 1 calc R
H1C H 0.3995 0.6921 0.1489 0.064 Uiso 1 1 calc R
C2 C 0.3293(5) 0.6811(10) 0.1424(5) 0.030(3) Uani 1 1 d .
C3 C 0.2854(5) 0.7059(9) 0.1029(5) 0.030(4) Uani 1 1 d .
H3 H 0.2893 0.7510 0.0827 0.036 Uiso 1 1 calc R
C4 C 0.2377(5) 0.6729(10) 0.0901(4) 0.030(4) Uani 1 1 d .
C5 C 0.1956(5) 0.7200(11) 0.0493(5) 0.037(4) Uani 1 1 d .
H5A H 0.1854 0.6765 0.0229 0.055 Uiso 1 1 calc R
H5B H 0.2066 0.7831 0.0427 0.055 Uiso 1 1 calc R
H5C H 0.1674 0.7308 0.0559 0.055 Uiso 1 1 calc R
C6 C 0.2330(5) 0.6737(9) 0.2056(5) 0.025(3) Uani 1 1 d .
H6 H 0.2155 0.6995 0.1757 0.030 Uiso 1 1 calc R
C7 C 0.2269(5) 0.7174(10) 0.2397(4) 0.028(3) Uani 1 1 d .
H7 H 0.2058 0.7727 0.2344 0.033 Uiso 1 1 calc R
C8 C 0.2533(5) 0.6765(10) 0.2830(4) 0.027(3) Uani 1 1 d .
H8 H 0.2496 0.7055 0.3075 0.032 Uiso 1 1 calc R
C9 C 0.2889(5) 0.5639(10) 0.2567(4) 0.024(3) Uani 1 1 d .
C10 C 0.3223(4) 0.4823(9) 0.2614(4) 0.022(3) Uani 1 1 d .
C11 C 0.3544(6) 0.4434(11) 0.3033(5) 0.036(4) Uani 1 1 d .
H11 H 0.3547 0.4695 0.3301 0.043 Uiso 1 1 calc R
C12 C 0.3855(5) 0.3679(11) 0.3063(4) 0.032(4) Uani 1 1 d .
H12 H 0.4071 0.3412 0.3352 0.039 Uiso 1 1 calc R
C13 C 0.3859(5) 0.3296(10) 0.2671(5) 0.029(3) Uani 1 1 d .
C14 C 0.3533(5) 0.3701(9) 0.2258(4) 0.025(3) Uani 1 1 d .
H14 H 0.3525 0.3430 0.1990 0.030 Uiso 1 1 calc R
C15 C 0.3210(4) 0.4496(9) 0.2212(4) 0.020(3) Uani 1 1 d .
C16 C 0.4203(5) 0.2439(11) 0.2711(5) 0.036(4) Uani 1 1 d .
C17 C 0.4195(7) 0.2151(13) 0.2270(5) 0.058(5) Uani 1 1 d .
H17A H 0.3864 0.1909 0.2062 0.087 Uiso 1 1 calc R
H17B H 0.4440 0.1633 0.2324 0.087 Uiso 1 1 calc R
H17C H 0.4275 0.2724 0.2135 0.087 Uiso 1 1 calc R
C18 C 0.4075(8) 0.1571(13) 0.2929(8) 0.097(8) Uani 1 1 d .
H18A H 0.3737 0.1348 0.2730 0.145 Uiso 1 1 calc R
H18B H 0.4096 0.1774 0.3223 0.145 Uiso 1 1 calc R
H18C H 0.4309 0.1033 0.2976 0.145 Uiso 1 1 calc R
C19 C 0.4735(6) 0.2749(16) 0.3008(7) 0.088(7) Uani 1 1 d .
H19A H 0.4961 0.2253 0.2989 0.133 Uiso 1 1 calc R
H19B H 0.4791 0.2809 0.3324 0.133 Uiso 1 1 calc R
H19C H 0.4798 0.3384 0.2903 0.133 Uiso 1 1 calc R
C20 C 0.2857(4) 0.2875(10) 0.0621(4) 0.019(3) Uani 1 1 d .
H20 H 0.2859 0.2383 0.0417 0.023 Uiso 1 1 calc R
C21 C 0.3223(5) 0.3572(10) 0.0783(4) 0.026(3) Uani 1 1 d .
H21 H 0.3480 0.3564 0.0693 0.031 Uiso 1 1 calc R
C22 C 0.3218(5) 0.4295(10) 0.1081(4) 0.025(3) Uani 1 1 d .
H22 H 0.3471 0.4781 0.1193 0.030 Uiso 1 1 calc R
C23 C 0.2515(4) 0.3585(9) 0.1045(4) 0.013(3) Uani 1 1 d .
C24 C 0.2154(4) 0.3541(9) 0.1213(4) 0.018(3) Uani 1 1 d .
C25 C 0.1830(4) 0.2735(9) 0.1068(4) 0.019(3) Uani 1 1 d .
C26 C 0.1500(4) 0.2694(9) 0.1258(4) 0.024(3) Uani 1 1 d .
H26 H 0.1246 0.2212 0.1150 0.029 Uiso 1 1 calc R
C27 C 0.1532(5) 0.3334(9) 0.1598(4) 0.021(3) Uani 1 1 d .
C28 C 0.1884(5) 0.4108(9) 0.1737(4) 0.026(3) Uani 1 1 d .
H28 H 0.1898 0.4555 0.1964 0.031 Uiso 1 1 calc R
C29 C 0.2210(5) 0.4228(9) 0.1547(4) 0.022(3) Uani 1 1 d .
C30 C 0.1166(5) 0.3234(10) 0.1801(5) 0.029(3) Uani 1 1 d .
C31 C 0.1432(6) 0.3393(16) 0.2313(5) 0.079(7) Uani 1 1 d .
H31A H 0.1583 0.4049 0.2378 0.119 Uiso 1 1 calc R
H31B H 0.1691 0.2895 0.2453 0.119 Uiso 1 1 calc R
H31C H 0.1194 0.3339 0.2437 0.119 Uiso 1 1 calc R
C32 C 0.0785(7) 0.4010(15) 0.1625(7) 0.074(6) Uani 1 1 d U
H32A H 0.0579 0.3981 0.1784 0.111 Uiso 1 1 calc R
H32B H 0.0577 0.3910 0.1299 0.111 Uiso 1 1 calc R
H32C H 0.0946 0.4655 0.1675 0.111 Uiso 1 1 calc R
C33 C 0.0933(8) 0.2240(13) 0.1727(8) 0.098(9) Uani 1 1 d .
H33A H 0.0785 0.2148 0.1935 0.147 Uiso 1 1 calc R
H33B H 0.1185 0.1735 0.1786 0.147 Uiso 1 1 calc R
H33C H 0.0674 0.2186 0.1413 0.147 Uiso 1 1 calc R
C34 C 0.1473(5) 0.0100(10) 0.0834(5) 0.030(3) Uani 1 1 d .
H34 H 0.1783 -0.0014 0.1091 0.035 Uiso 1 1 calc R
C35 C 0.1088(6) -0.0548(10) 0.0742(5) 0.036(4) Uani 1 1 d .
H35 H 0.1122 -0.1113 0.0923 0.043 Uiso 1 1 calc R
C36 C 0.0653(6) -0.0316(12) 0.0369(6) 0.054(5) Uani 1 1 d .
H36 H 0.0379 -0.0745 0.0297 0.064 Uiso 1 1 calc R
C37 C 0.0969(5) 0.1044(11) 0.0201(5) 0.039(4) Uani 1 1 d .
C38 C 0.0946(6) 0.1917(11) -0.0063(5) 0.042(4) Uani 1 1 d .
C39 C 0.0512(6) 0.2216(14) -0.0437(6) 0.067(6) Uani 1 1 d .
H39 H 0.0216 0.1846 -0.0530 0.081 Uiso 1 1 calc R
C40 C 0.0517(6) 0.3041(13) -0.0668(6) 0.060(5) Uani 1 1 d .
H40 H 0.0227 0.3228 -0.0932 0.072 Uiso 1 1 calc R
C41 C 0.0938(5) 0.3611(11) -0.0522(4) 0.030(3) Uani 1 1 d .
C42 C 0.1364(5) 0.3306(10) -0.0147(4) 0.025(3) Uani 1 1 d .
H42 H 0.1653 0.3699 -0.0050 0.030 Uiso 1 1 calc R
C43 C 0.1388(5) 0.2438(9) 0.0097(4) 0.021(3) Uani 1 1 d .
C44 C 0.0938(5) 0.4522(11) -0.0799(5) 0.036(4) Uani 1 1 d .
C45 C 0.1092(7) 0.4205(13) -0.1160(6) 0.061(5) Uani 1 1 d .
H45A H 0.1055 0.4761 -0.1362 0.091 Uiso 1 1 calc R
H45B H 0.0880 0.3661 -0.1337 0.091 Uiso 1 1 calc R
H45C H 0.1438 0.3990 -0.1012 0.091 Uiso 1 1 calc R
C46 C 0.0430(6) 0.4992(12) -0.1031(6) 0.058(5) Uani 1 1 d .
H46A H 0.0297 0.5068 -0.0812 0.088 Uiso 1 1 calc R
H46B H 0.0208 0.4573 -0.1282 0.088 Uiso 1 1 calc R
H46C H 0.0457 0.5639 -0.1149 0.088 Uiso 1 1 calc R
C47 C 0.1294(6) 0.5279(12) -0.0510(5) 0.050(5) Uani 1 1 d .
H47A H 0.1260 0.5871 -0.0691 0.075 Uiso 1 1 calc R
H47B H 0.1632 0.5024 -0.0393 0.075 Uiso 1 1 calc R
H47C H 0.1225 0.5442 -0.0255 0.075 Uiso 1 1 calc R
C48 C 0.2356(5) -0.0520(10) -0.0021(4) 0.029(3) Uani 1 1 d .
H48A H 0.2015 -0.0720 -0.0221 0.044 Uiso 1 1 calc R
H48B H 0.2559 -0.1105 0.0112 0.044 Uiso 1 1 calc R
H48C H 0.2490 -0.0156 -0.0198 0.044 Uiso 1 1 calc R
C49 C 0.2363(5) 0.0134(10) 0.0355(4) 0.023(3) Uani 1 1 d .
C50 C 0.2620(5) -0.0193(10) 0.0799(4) 0.031(3) Uani 1 1 d .
H50 H 0.2758 -0.0834 0.0837 0.037 Uiso 1 1 calc R
C51 C 0.2701(5) 0.0298(10) 0.1191(4) 0.030(3) Uani 1 1 d .
C52 C 0.3034(6) -0.0156(11) 0.1653(4) 0.038(4) Uani 1 1 d .
H52A H 0.3313 0.0286 0.1823 0.057 Uiso 1 1 calc R
H52B H 0.3161 -0.0790 0.1608 0.057 Uiso 1 1 calc R
H52C H 0.2844 -0.0257 0.1823 0.057 Uiso 1 1 calc R
C53 C 0.4048(9) 0.625(2) 0.0600(8) 0.119(10) Uani 1 1 d .
H53A H 0.3841 0.6840 0.0567 0.143 Uiso 1 1 calc R
H53B H 0.3946 0.5955 0.0297 0.143 Uiso 1 1 calc R
C54 C 0.4591(9) 0.652(3) 0.0820(9) 0.132(12) Uani 1 1 d .
H54A H 0.4670 0.7028 0.1057 0.158 Uiso 1 1 calc R
H54B H 0.4697 0.6747 0.0593 0.158 Uiso 1 1 calc R
C55 C 0.4829(9) 0.553(2) 0.1027(10) 0.129(11) Uani 1 1 d .
H55A H 0.4928 0.5169 0.0820 0.155 Uiso 1 1 calc R
H55B H 0.5126 0.5627 0.1322 0.155 Uiso 1 1 calc R
C56 C 0.4430(9) 0.496(2) 0.1094(12) 0.139(12) Uani 1 1 d .
H56A H 0.4363 0.4314 0.0937 0.167 Uiso 1 1 calc R
H56B H 0.4529 0.4849 0.1420 0.167 Uiso 1 1 calc R
C57 C 0.0600(13) 0.686(2) 0.0345(13) 0.21(3) Uani 1 1 d D
H57A H 0.0791 0.7183 0.0205 0.248 Uiso 1 1 calc R
H57B H 0.0266 0.7160 0.0210 0.248 Uiso 1 1 calc R
C58 C 0.0548(13) 0.578(3) 0.0222(10) 0.25(3) Uani 1 1 d D
H58A H 0.0557 0.5665 -0.0070 0.299 Uiso 1 1 calc R
H58B H 0.0238 0.5500 0.0206 0.299 Uiso 1 1 calc R
C59 C 0.1001(13) 0.5355(16) 0.0618(10) 0.159(15) Uani 1 1 d D
H59A H 0.0936 0.4708 0.0718 0.191 Uiso 1 1 calc R
H59B H 0.1291 0.5310 0.0555 0.191 Uiso 1 1 calc R
C60 C 0.1051(10) 0.617(2) 0.0948(8) 0.115(10) Uani 1 1 d D
H60A H 0.0933 0.5907 0.1161 0.138 Uiso 1 1 calc R
H60B H 0.1410 0.6303 0.1128 0.138 Uiso 1 1 calc R

loop_
_atom_site_aniso_label
_atom_site_aniso_U_11
_atom_site_aniso_U_22
_atom_site_aniso_U_33
_atom_site_aniso_U_23
_atom_site_aniso_U_13
_atom_site_aniso_U_12
Ir1 0.0304(3) 0.0186(3) 0.0186(3) -0.0010(2) 0.0166(3) -0.0015(3)
Ir2 0.0284(3) 0.0199(3) 0.0173(3) -0.0018(2) 0.0142(2) -0.0004(2)
N1 0.036(7) 0.026(7) 0.029(7) -0.005(6) 0.022(6) -0.002(6)
N2 0.024(6) 0.023(6) 0.015(5) -0.007(5) 0.017(5) -0.006(5)
N3 0.017(2) 0.017(2) 0.016(2) -0.0003(10) 0.0078(14) 0.0004(10)
N4 0.018(6) 0.019(6) 0.011(5) 0.006(5) 0.005(5) 0.010(5)
N5 0.031(7) 0.020(6) 0.016(6) -0.007(5) 0.008(6) -0.005(5)
N6 0.046(9) 0.038(9) 0.063(10) 0.028(8) 0.003(8) -0.011(7)
O1 0.040(6) 0.021(5) 0.027(5) 0.001(4) 0.022(5) -0.006(4)
O2 0.036(6) 0.022(5) 0.027(5) 0.007(4) 0.018(5) -0.005(4)
O3 0.037(6) 0.013(5) 0.027(5) 0.000(4) 0.020(5) 0.002(4)
O4 0.038(5) 0.027(5) 0.018(4) -0.004(4) 0.022(4) 0.005(4)
O5 0.079(11) 0.115(14) 0.114(13) 0.001(11) 0.050(11) -0.029(10)
O6 0.25(3) 0.16(2) 0.22(3) 0.09(2) 0.13(3) -0.02(2)
O7 0.88(15) 0.05(2) 0.43(8) 0.000 0.19(9) 0.000
O8 0.11(3) 0.89(16) 0.41(8) 0.000 0.08(4) 0.000
C1 0.042(10) 0.032(9) 0.055(10) 0.014(8) 0.022(9) -0.007(8)
C2 0.044(9) 0.020(8) 0.041(9) -0.010(7) 0.031(8) -0.004(7)
C3 0.051(10) 0.016(8) 0.029(8) 0.007(6) 0.022(8) -0.010(7)
C4 0.052(10) 0.023(9) 0.023(8) -0.004(7) 0.023(8) 0.013(7)
C5 0.044(10) 0.033(9) 0.038(9) -0.004(7) 0.023(8) -0.001(8)
C6 0.031(8) 0.014(8) 0.037(8) -0.003(6) 0.022(7) -0.006(6)
C7 0.037(8) 0.024(8) 0.030(8) -0.005(7) 0.022(7) 0.004(7)
C8 0.035(8) 0.026(8) 0.027(8) -0.008(7) 0.022(7) -0.003(7)
C9 0.033(8) 0.023(8) 0.019(7) 0.000(6) 0.014(7) -0.011(7)
C10 0.019(7) 0.017(7) 0.034(8) -0.002(7) 0.015(7) -0.003(6)
C11 0.056(10) 0.039(9) 0.027(8) 0.002(7) 0.032(8) 0.003(8)
C12 0.037(9) 0.045(10) 0.016(7) 0.008(7) 0.013(7) 0.009(8)
C13 0.031(8) 0.033(9) 0.032(8) -0.001(7) 0.021(7) 0.004(7)
C14 0.033(8) 0.020(8) 0.028(8) -0.001(6) 0.020(7) -0.009(7)
C15 0.020(7) 0.019(7) 0.018(7) -0.009(6) 0.007(6) -0.005(6)
C16 0.041(10) 0.037(10) 0.040(9) 0.012(8) 0.026(8) 0.014(8)
C17 0.079(13) 0.065(12) 0.047(10) 0.013(9) 0.043(11) 0.043(11)
C18 0.14(2) 0.047(13) 0.15(2) 0.052(14) 0.111(19) 0.059(13)
C19 0.040(12) 0.106(18) 0.095(17) 0.004(15) 0.009(12) 0.032(12)
C20 0.016(7) 0.033(8) 0.015(6) 0.000(6) 0.013(6) 0.003(6)
C21 0.036(9) 0.030(8) 0.018(7) 0.006(6) 0.019(7) 0.007(7)
C22 0.032(8) 0.020(8) 0.024(7) 0.005(6) 0.014(7) 0.003(6)
C23 0.024(7) 0.011(6) 0.010(6) 0.003(5) 0.012(6) 0.000(6)
C24 0.022(7) 0.018(7) 0.020(7) 0.000(6) 0.014(6) -0.002(6)
C25 0.020(7) 0.023(7) 0.014(7) -0.005(6) 0.009(6) 0.001(6)
C26 0.016(7) 0.017(7) 0.038(8) -0.001(7) 0.011(7) -0.004(6)
C27 0.027(8) 0.018(8) 0.024(7) 0.000(6) 0.017(7) 0.002(6)
C28 0.036(8) 0.019(8) 0.022(7) -0.001(6) 0.012(7) -0.003(7)
C29 0.032(8) 0.019(8) 0.017(7) 0.002(6) 0.013(7) 0.006(6)
C30 0.035(8) 0.025(8) 0.038(8) -0.002(7) 0.027(7) 0.006(7)
C31 0.060(12) 0.15(2) 0.044(11) -0.028(13) 0.034(10) -0.049(13)
C32 0.065(9) 0.087(10) 0.085(9) 0.016(8) 0.047(8) 0.020(7)
C33 0.14(2) 0.054(13) 0.19(2) -0.049(15) 0.15(2) -0.052(13)
C34 0.036(9) 0.028(9) 0.029(8) -0.005(7) 0.019(7) -0.007(7)
C35 0.049(10) 0.020(8) 0.041(9) 0.008(7) 0.021(9) 0.000(7)
C36 0.047(11) 0.048(11) 0.055(11) 0.006(10) 0.014(10) -0.024(9)
C37 0.029(9) 0.043(10) 0.040(9) -0.001(8) 0.010(8) -0.018(8)
C38 0.037(9) 0.044(10) 0.041(9) 0.018(8) 0.014(8) -0.005(8)
C39 0.032(10) 0.069(13) 0.066(13) 0.034(11) -0.009(10) -0.008(9)
C40 0.043(11) 0.056(12) 0.062(12) 0.039(10) 0.006(10) -0.003(9)
C41 0.014(7) 0.047(10) 0.027(8) -0.001(7) 0.007(7) 0.004(7)
C42 0.022(7) 0.034(9) 0.021(7) -0.012(7) 0.012(7) -0.003(6)
C43 0.037(8) 0.014(7) 0.028(7) -0.005(6) 0.029(7) -0.003(6)
C44 0.035(9) 0.042(10) 0.030(8) 0.008(8) 0.013(8) 0.014(8)
C45 0.098(15) 0.048(12) 0.063(12) 0.007(10) 0.059(12) 0.011(11)
C46 0.053(12) 0.051(12) 0.068(13) 0.018(10) 0.026(11) 0.012(9)
C47 0.065(12) 0.050(11) 0.019(8) 0.014(8) 0.006(8) -0.009(10)
C48 0.037(9) 0.026(8) 0.029(8) 0.000(7) 0.018(7) 0.013(7)
C49 0.027(8) 0.020(8) 0.030(8) -0.001(6) 0.019(7) 0.001(6)
C50 0.050(10) 0.018(7) 0.021(8) 0.003(6) 0.013(7) 0.017(7)
C51 0.042(9) 0.028(9) 0.024(8) 0.008(7) 0.020(7) 0.003(7)
C52 0.057(11) 0.038(9) 0.024(8) 0.000(7) 0.022(8) 0.014(8)
C53 0.094(19) 0.20(3) 0.091(18) 0.016(19) 0.065(16) -0.050(19)
C54 0.08(2) 0.19(3) 0.11(2) 0.02(2) 0.039(18) -0.05(2)
C55 0.070(18) 0.20(3) 0.14(3) -0.01(2) 0.064(19) -0.04(2)
C56 0.072(18) 0.12(2) 0.23(4) -0.03(2) 0.07(2) -0.022(17)
C57 0.20(5) 0.22(5) 0.31(6) 0.18(5) 0.21(5) 0.14(4)
C58 0.19(4) 0.42(8) 0.08(2) -0.13(4) 0.01(3) -0.10(5)
C59 0.32(5) 0.08(2) 0.17(3) 0.03(2) 0.19(4) 0.02(3)
C60 0.15(2) 0.16(3) 0.093(18) -0.01(2) 0.10(2) -0.01(2)

loop_
_atom_type_symbol
_atom_type_description
_atom_type_scat_dispersion_real
_atom_type_scat_dispersion_imag
_atom_type_scat_source
C C 0.0033 0.0016 'International Tables Vol C Tables 4.2.6.8 and 6.1.1.4'
H H 0.0000 0.0000 'International Tables Vol C Tables 4.2.6.8 and 6.1.1.4'
N N 0.0061 0.0033 'International Tables Vol C Tables 4.2.6.8 and 6.1.1.4'
O O 0.0106 0.0060 'International Tables Vol C Tables 4.2.6.8 and 6.1.1.4'
Ir Ir -1.4442 7.9887 'International Tables Vol C Tables 4.2.6.8 and 6.1.1.4'

loop_
_geom_angle_atom_site_label_1
_geom_angle_atom_site_label_2
_geom_angle_atom_site_label_3
_geom_angle
C15 Ir1 C29 91.5(5)
C15 Ir1 N2 80.6(4)
C29 Ir1 N2 93.5(4)
C15 Ir1 N3 95.9(4)
C29 Ir1 N3 82.1(4)
N2 Ir1 N3 174.4(4)
C15 Ir1 O1 90.3(4)
C29 Ir1 O1 173.7(4)
N2 Ir1 O1 92.8(3)
N3 Ir1 O1 91.7(3)
C15 Ir1 O2 175.5(4)
C29 Ir1 O2 90.1(4)
N2 Ir1 O2 95.1(4)
N3 Ir1 O2 88.5(3)
O1 Ir1 O2 88.5(3)
C43 Ir2 C25 92.7(5)
C43 Ir2 N5 81.0(5)
C25 Ir2 N5 95.1(4)
C43 Ir2 N4 100.3(4)
C25 Ir2 N4 82.1(4)
N5 Ir2 N4 177.0(4)
C43 Ir2 O4 90.6(4)
C25 Ir2 O4 175.9(4)
N5 Ir2 O4 87.8(4)
N4 Ir2 O4 94.9(3)
C43 Ir2 O3 174.5(4)
C25 Ir2 O3 88.8(4)
N5 Ir2 O3 93.7(4)
N4 Ir2 O3 85.1(3)
O4 Ir2 O3 88.1(3)
C8 N1 C9 116.1(11)
C6 N2 C9 115.8(10)
C6 N2 Ir1 128.2(8)
C9 N2 Ir1 116.0(8)
C22 N3 C23 117.5(10)
C22 N3 Ir1 130.9(9)
C23 N3 Ir1 111.5(7)
C20 N4 C23 117.8(11)
C20 N4 Ir2 129.8(8)
C23 N4 Ir2 111.6(7)
C34 N5 C37 118.5(12)
C34 N5 Ir2 126.5(9)
C37 N5 Ir2 115.0(9)
C37 N6 C36 116.4(14)
C2 O1 Ir1 124.5(9)
C4 O2 Ir1 124.7(9)
C51 O3 Ir2 123.3(8)
C49 O4 Ir2 122.5(8)
C53 O5 C56 112.4(19)
C60 O6 C57 98(3)
O1 C2 C3 126.2(13)
O1 C2 C1 114.6(13)
C3 C2 C1 119.2(13)
C4 C3 C2 128.2(12)
O2 C4 C3 126.7(13)
O2 C4 C5 114.9(13)
C3 C4 C5 118.5(13)
N2 C6 C7 122.9(13)
C6 C7 C8 116.3(13)
N1 C8 C7 123.7(12)
N1 C9 N2 124.8(12)
N1 C9 C10 122.6(12)
N2 C9 C10 112.5(11)
C15 C10 C11 122.6(12)
C15 C10 C9 115.1(11)
C11 C10 C9 122.3(12)
C12 C11 C10 120.5(12)
C11 C12 C13 120.4(13)
C14 C13 C12 117.5(12)
C14 C13 C16 122.9(12)
C12 C13 C16 119.7(12)
C13 C14 C15 124.0(12)
C10 C15 C14 114.9(12)
C10 C15 Ir1 115.7(9)
C14 C15 Ir1 129.3(9)
C17 C16 C19 104.4(14)
C17 C16 C18 111.2(15)
C19 C16 C18 109.4(15)
C17 C16 C13 113.9(12)
C19 C16 C13 109.0(13)
C18 C16 C13 108.8(12)
N4 C20 C21 119.9(11)
C20 C21 C22 120.0(12)
N3 C22 C21 119.9(12)
N4 C23 N3 124.8(10)
N4 C23 C24 117.5(10)
N3 C23 C24 117.6(10)
C29 C24 C25 127.5(11)
C29 C24 C23 115.8(11)
C25 C24 C23 116.1(11)
C26 C25 C24 114.2(11)
C26 C25 Ir2 133.2(10)
C24 C25 Ir2 112.6(8)
C27 C26 C25 122.2(12)
C26 C27 C28 119.7(11)
C26 C27 C30 119.8(11)
C28 C27 C30 120.5(11)
C29 C28 C27 121.3(12)
C24 C29 C28 114.7(12)
C24 C29 Ir1 112.6(9)
C28 C29 Ir1 132.7(9)
C32 C30 C33 110.8(15)
C32 C30 C31 105.2(14)
C33 C30 C31 106.5(15)
C32 C30 C27 110.7(12)
C33 C30 C27 113.0(11)
C31 C30 C27 110.3(12)
N5 C34 C35 121.6(14)
C36 C35 C34 115.1(14)
N6 C36 C35 125.5(14)
N6 C37 N5 122.9(13)
N6 C37 C38 122.5(14)
N5 C37 C38 114.6(12)
C43 C38 C39 123.2(14)
C43 C38 C37 114.3(13)
C39 C38 C37 122.5(14)
C40 C39 C38 119.4(16)
C39 C40 C41 120.7(16)
C40 C41 C42 118.9(14)
C40 C41 C44 119.5(13)
C42 C41 C44 121.4(12)
C41 C42 C43 123.2(13)
C38 C43 C42 114.6(12)
C38 C43 Ir2 115.1(10)
C42 C43 Ir2 130.3(10)
C47 C44 C46 108.0(13)
C47 C44 C45 108.0(13)
C46 C44 C45 108.9(13)
C47 C44 C41 111.8(12)
C46 C44 C41 111.6(12)
C45 C44 C41 108.5(12)
O4 C49 C50 127.9(12)
O4 C49 C48 114.1(11)
C50 C49 C48 118.0(12)
C51 C50 C49 127.9(13)
O3 C51 C50 126.7(13)
O3 C51 C52 113.4(11)
C50 C51 C52 119.8(12)
O5 C53 C54 104(2)
C53 C54 C55 101(2)
C56 C55 C54 105(2)
O5 C56 C55 103(2)
O6 C57 C58 115(3)
C57 C58 C59 101(2)
C60 C59 C58 96(2)
O6 C60 C59 121(2)

loop_
_geom_bond_atom_site_label_1
_geom_bond_atom_site_label_2
_geom_bond_distance
Ir1 C15 1.974(13)
Ir1 C29 2.000(13)
Ir1 N2 2.009(9)
Ir1 N3 2.060(9)
Ir1 O1 2.138(8)
Ir1 O2 2.145(9)
Ir2 C43 1.994(13)
Ir2 C25 1.996(11)
Ir2 N5 2.009(10)
Ir2 N4 2.069(10)
Ir2 O4 2.140(8)
Ir2 O3 2.144(8)
N1 C8 1.324(16)
N1 C9 1.340(15)
N2 C6 1.350(15)
N2 C9 1.381(15)
N3 C22 1.327(14)
N3 C23 1.352(14)
N4 C20 1.336(14)
N4 C23 1.344(14)
N5 C34 1.344(16)
N5 C37 1.374(17)
N6 C37 1.329(17)
N6 C36 1.337(19)
O1 C2 1.269(15)
O2 C4 1.265(15)
O3 C51 1.277(15)
O4 C49 1.257(14)
O5 C53 1.37(2)
O5 C56 1.43(3)
O6 C60 1.358(18)
O6 C57 1.363(19)
C1 C2 1.494(18)
C2 C3 1.416(19)
C3 C4 1.385(19)
C4 C5 1.514(18)
C6 C7 1.358(17)
C7 C8 1.398(18)
C9 C10 1.462(18)
C10 C15 1.382(16)
C10 C11 1.386(18)
C11 C12 1.368(18)
C12 C13 1.399(17)
C13 C14 1.383(18)
C13 C16 1.529(18)
C14 C15 1.419(17)
C16 C17 1.493(18)
C16 C19 1.52(2)
C16 C18 1.52(2)
C20 C21 1.370(17)
C21 C22 1.394(17)
C23 C24 1.433(15)
C24 C29 1.395(16)
C24 C25 1.402(17)
C25 C26 1.398(16)
C26 C27 1.389(17)
C27 C28 1.417(17)
C27 C30 1.538(16)
C28 C29 1.399(16)
C30 C32 1.48(2)
C30 C33 1.49(2)
C30 C31 1.520(19)
C34 C35 1.381(18)
C35 C36 1.37(2)
C37 C38 1.456(19)
C38 C43 1.389(18)
C38 C39 1.40(2)
C39 C40 1.36(2)
C40 C41 1.38(2)
C41 C42 1.385(17)
C41 C44 1.540(19)
C42 C43 1.412(17)
C44 C47 1.48(2)
C44 C46 1.51(2)
C44 C45 1.524(19)
C48 C49 1.519(17)
C49 C50 1.384(18)
C50 C51 1.376(17)
C51 C52 1.526(18)
C53 C54 1.51(3)
C54 C55 1.53(3)
C55 C56 1.53(3)
C57 C58 1.516(10)
C58 C59 1.517(10)
C59 C60 1.512(10)
